data_4517548
loop_
_publ_author_name
'Yang, Dezhi'
'Cao, Junzi'
'Jiao, Lingtai'
'Yang, Shiying'
'Zhang, Li'
'Lu, Yang'
'Du, Guanhua'

_publ_section_title
;
 Solubility and Stability Advantages of a New Cocrystal of Berberine
 Chloride with Fumaric Acid.
;
_journal_issue 14
_journal_name_full 'ACS omega'
_journal_page_first 8283
_journal_page_last 8292
_journal_paper_doi 10.1021/acsomega.0c00692
_journal_volume 5
_journal_year 2020
_chemical_formula_moiety '2(C20 H18 N O4), C4 H4 O4, 2(Cl)'
_chemical_formula_sum 'C44 H40 Cl2 N2 O12'
_chemical_formula_weight 859.68
_space_group_crystal_system triclinic
_space_group_IT_number 2
_space_group_name_Hall '-P 1'
_space_group_name_H-M_alt 'P -1'
_atom_sites_solution_hydrogens geom
_atom_sites_solution_primary direct
_audit_creation_date 2019-09-04
_audit_creation_method
;
Olex2 1.2
(compiled 2018.05.29 svn.r3508 for OlexSys, GUI svn.r5506)
;
_audit_update_record
;
????
;
_cell_angle_alpha 72.261(10)
_cell_angle_beta 85.40(3)
_cell_angle_gamma 88.99(3)
_cell_formula_units_Z 2
_cell_length_a 7.589(3)
_cell_length_b 14.368(4)
_cell_length_c 18.561(5)
_cell_measurement_reflns_used 1807
_cell_measurement_temperature 293
_cell_measurement_theta_max 72.1
_cell_measurement_theta_min 27.2
_cell_volume 1921.4(11)
_computing_cell_refinement
;
CrystalClear-SM Expert 2.0 r4 (Rigaku, 2009)
;
_computing_data_collection
;
CrystalClear-SM Expert 2.0 r4 (Rigaku, 2009)
;
_computing_data_reduction
;
CrystalClear-SM Expert 2.0 r4 (Rigaku, 2009)
;
_computing_molecular_graphics 'Olex2 (Dolomanov et al., 2009)'
_computing_publication_material 'Olex2 (Dolomanov et al., 2009)'
_computing_structure_refinement 'ShelXL (Sheldrick, 2015)'
_computing_structure_solution 'ShelXS (Sheldrick, 2008)'
_diffrn_ambient_temperature 293
_diffrn_detector CCD
_diffrn_detector_area_resol_mean 22.2222
_diffrn_measured_fraction_theta_full 0.937
_diffrn_measured_fraction_theta_max 0.921
_diffrn_measurement_details
;
scan:
	Number of images: 117
	           Slice: -71.0000 - 46.0000
	     Image width: 1.0000
	        Exp time: 3.0000
	   Rotation axis: Omega
	           Omega: 0.0000
	           Kappa: 70.0000
	             Phi: 135.0000
	             XTD: 44.9181
	          2theta: -44.0034
scan:
	Number of images: 117
	           Slice: -71.0000 - 46.0000
	     Image width: 1.0000
	        Exp time: 3.0000
	   Rotation axis: Omega
	           Omega: 0.0000
	           Kappa: 70.0000
	             Phi: 180.0000
	             XTD: 44.9181
	          2theta: -44.0034
scan:
	Number of images: 117
	           Slice: -71.0000 - 46.0000
	     Image width: 1.0000
	        Exp time: 3.0000
	   Rotation axis: Omega
	           Omega: 0.0000
	           Kappa: 70.0000
	             Phi: 270.0000
	             XTD: 44.9181
	          2theta: -44.0034
scan:
	Number of images: 69
	           Slice: -71.0000 - -2.0000
	     Image width: 1.0000
	        Exp time: 3.0000
	   Rotation axis: Omega
	           Omega: 0.0000
	           Kappa: 70.0000
	             Phi: 0.0000
	             XTD: 44.9181
	          2theta: -44.0034
scan:
	Number of images: 60
	           Slice: -119.0000 - -59.0000
	     Image width: 1.0000
	        Exp time: 3.0000
	   Rotation axis: Omega
	           Omega: 0.0000
	           Kappa: 0.0000
	             Phi: 180.0000
	             XTD: 44.9181
	          2theta: -44.0034
scan:
	Number of images: 30
	           Slice: -104.0000 - -74.0000
	     Image width: 1.0000
	        Exp time: 3.0000
	   Rotation axis: Omega
	           Omega: 0.0000
	           Kappa: 0.0000
	             Phi: 225.0000
	             XTD: 44.9181
	          2theta: -44.0034
scan:
	Number of images: 21
	           Slice: -8.0000 - 13.0000
	     Image width: 1.0000
	        Exp time: 3.0000
	   Rotation axis: Omega
	           Omega: 0.0000
	           Kappa: 70.0000
	             Phi: 325.0000
	             XTD: 44.9181
	          2theta: -44.0034
scan:
	Number of images: 135
	           Slice: -190.0000 - -55.0000
	     Image width: 1.0000
	        Exp time: 10.0000
	   Rotation axis: Omega
	           Omega: 0.0000
	           Kappa: 0.0000
	             Phi: 225.0000
	             XTD: 44.9181
	          2theta: -100.0034
scan:
	Number of images: 117
	           Slice: -127.0000 - -10.0000
	     Image width: 1.0000
	        Exp time: 10.0000
	   Rotation axis: Omega
	           Omega: 0.0000
	           Kappa: 70.0000
	             Phi: 90.0000
	             XTD: 44.9181
	          2theta: -100.0034
scan:
	Number of images: 117
	           Slice: -127.0000 - -10.0000
	     Image width: 1.0000
	        Exp time: 10.0000
	   Rotation axis: Omega
	           Omega: 0.0000
	           Kappa: 70.0000
	             Phi: 180.0000
	             XTD: 44.9181
	          2theta: -100.0034
scan:
	Number of images: 117
	           Slice: -127.0000 - -10.0000
	     Image width: 1.0000
	        Exp time: 10.0000
	   Rotation axis: Omega
	           Omega: 0.0000
	           Kappa: 70.0000
	             Phi: 135.0000
	             XTD: 44.9181
	          2theta: -100.0034
scan:
	Number of images: 117
	           Slice: -127.0000 - -10.0000
	     Image width: 1.0000
	        Exp time: 10.0000
	   Rotation axis: Omega
	           Omega: 0.0000
	           Kappa: 70.0000
	             Phi: 225.0000
	             XTD: 44.9181
	          2theta: -100.0034
scan:
	Number of images: 117
	           Slice: -127.0000 - -10.0000
	     Image width: 1.0000
	        Exp time: 10.0000
	   Rotation axis: Omega
	           Omega: 0.0000
	           Kappa: 70.0000
	             Phi: 325.0000
	             XTD: 44.9181
	          2theta: -100.0034
scan:
	Number of images: 117
	           Slice: -190.0000 - -73.0000
	     Image width: 1.0000
	        Exp time: 10.0000
	   Rotation axis: Omega
	           Omega: 0.0000
	           Kappa: -70.0000
	             Phi: 270.0000
	             XTD: 44.9181
	          2theta: -100.0034
scan:
	Number of images: 117
	           Slice: -127.0000 - -10.0000
	     Image width: 1.0000
	        Exp time: 10.0000
	   Rotation axis: Omega
	           Omega: 0.0000
	           Kappa: 70.0000
	             Phi: 270.0000
	             XTD: 44.9181
	          2theta: -100.0034
scan:
	Number of images: 117
	           Slice: -190.0000 - -73.0000
	     Image width: 1.0000
	        Exp time: 10.0000
	   Rotation axis: Omega
	           Omega: 0.0000
	           Kappa: -70.0000
	             Phi: 0.0000
	             XTD: 44.9181
	          2theta: -100.0034
scan:
	Number of images: 109
	           Slice: -119.0000 - -10.0000
	     Image width: 1.0000
	        Exp time: 10.0000
	   Rotation axis: Omega
	           Omega: 0.0000
	           Kappa: 45.0000
	             Phi: 270.0000
	             XTD: 44.9181
	          2theta: -100.0034
scan:
	Number of images: 109
	           Slice: -119.0000 - -10.0000
	     Image width: 1.0000
	        Exp time: 10.0000
	   Rotation axis: Omega
	           Omega: 0.0000
	           Kappa: 45.0000
	             Phi: 325.0000
	             XTD: 44.9181
	          2theta: -100.0034
scan:
	Number of images: 109
	           Slice: -119.0000 - -10.0000
	     Image width: 1.0000
	        Exp time: 10.0000
	   Rotation axis: Omega
	           Omega: 0.0000
	           Kappa: 45.0000
	             Phi: 180.0000
	             XTD: 44.9181
	          2theta: -100.0034
scan:
	Number of images: 107
	           Slice: -117.0000 - -10.0000
	     Image width: 1.0000
	        Exp time: 10.0000
	   Rotation axis: Omega
	           Omega: 0.0000
	           Kappa: 30.0000
	             Phi: 225.0000
	             XTD: 44.9181
	          2theta: -100.0034
scan:
	Number of images: 107
	           Slice: -190.0000 - -83.0000
	     Image width: 1.0000
	        Exp time: 10.0000
	   Rotation axis: Omega
	           Omega: 0.0000
	           Kappa: -30.0000
	             Phi: 180.0000
	             XTD: 44.9181
	          2theta: -100.0034
scan:
	Number of images: 107
	           Slice: -117.0000 - -10.0000
	     Image width: 1.0000
	        Exp time: 10.0000
	   Rotation axis: Omega
	           Omega: 0.0000
	           Kappa: 30.0000
	             Phi: 90.0000
	             XTD: 44.9181
	          2theta: -100.0034
scan:
	Number of images: 107
	           Slice: -117.0000 - -10.0000
	     Image width: 1.0000
	        Exp time: 10.0000
	   Rotation axis: Omega
	           Omega: 0.0000
	           Kappa: 30.0000
	             Phi: 135.0000
	             XTD: 44.9181
	          2theta: -100.0034
scan:
	Number of images: 107
	           Slice: -190.0000 - -83.0000
	     Image width: 1.0000
	        Exp time: 10.0000
	   Rotation axis: Omega
	           Omega: 0.0000
	           Kappa: -30.0000
	             Phi: 325.0000
	             XTD: 44.9181
	          2theta: -100.0034
scan:
	Number of images: 87
	           Slice: -190.0000 - -103.0000
	     Image width: 1.0000
	        Exp time: 10.0000
	   Rotation axis: Omega
	           Omega: 0.0000
	           Kappa: -45.0000
	             Phi: 90.0000
	             XTD: 44.9181
	          2theta: -100.0034
scan:
	Number of images: 77
	           Slice: -127.0000 - -50.0000
	     Image width: 1.0000
	        Exp time: 10.0000
	   Rotation axis: Omega
	           Omega: 0.0000
	           Kappa: 70.0000
	             Phi: 0.0000
	             XTD: 44.9181
	          2theta: -100.0034
scan:
	Number of images: 65
	           Slice: -119.0000 - -54.0000
	     Image width: 1.0000
	        Exp time: 10.0000
	   Rotation axis: Omega
	           Omega: 0.0000
	           Kappa: 45.0000
	             Phi: 90.0000
	             XTD: 44.9181
	          2theta: -100.0034
scan:
	Number of images: 41
	           Slice: -86.0000 - -45.0000
	     Image width: 1.0000
	        Exp time: 10.0000
	   Rotation axis: Omega
	           Omega: 0.0000
	           Kappa: 30.0000
	             Phi: 0.0000
	             XTD: 44.9181
	          2theta: -100.0034
scan:
	Number of images: 37
	           Slice: -190.0000 - -153.0000
	     Image width: 1.0000
	        Exp time: 10.0000
	   Rotation axis: Omega
	           Omega: 0.0000
	           Kappa: -70.0000
	             Phi: 180.0000
	             XTD: 44.9181
	          2theta: -100.0034
scan:
	Number of images: 30
	           Slice: -70.0000 - -40.0000
	     Image width: 1.0000
	        Exp time: 10.0000
	   Rotation axis: Omega
	           Omega: 0.0000
	           Kappa: 0.0000
	             Phi: 270.0000
	             XTD: 44.9181
	          2theta: -100.0034
;
_diffrn_measurement_device
;
AFC12 (Right): Kappa 3 circle
;
_diffrn_measurement_device_type 'Bruker P4'
_diffrn_measurement_method '\w scans'
_diffrn_measurement_specimen_support Fiber
_diffrn_orient_matrix_type d*Trek
_diffrn_orient_matrix_UB_11 0.130712
_diffrn_orient_matrix_UB_12 0.007027
_diffrn_orient_matrix_UB_13 -0.018515
_diffrn_orient_matrix_UB_21 -0.003361
_diffrn_orient_matrix_UB_22 0.072999
_diffrn_orient_matrix_UB_23 0.000204
_diffrn_orient_matrix_UB_31 0.004053
_diffrn_orient_matrix_UB_32 -0.017249
_diffrn_orient_matrix_UB_33 0.053905
_diffrn_radiation_monochromator graphite
_diffrn_radiation_type CuK\a
_diffrn_radiation_wavelength 1.54178
_diffrn_reflns_av_R_equivalents 0.0917
_diffrn_reflns_av_unetI/netI 0.0545
_diffrn_reflns_Laue_measured_fraction_full 0.937
_diffrn_reflns_Laue_measured_fraction_max 0.921
_diffrn_reflns_limit_h_max 7
_diffrn_reflns_limit_h_min -8
_diffrn_reflns_limit_k_max 17
_diffrn_reflns_limit_k_min -17
_diffrn_reflns_limit_l_max 22
_diffrn_reflns_limit_l_min -22
_diffrn_reflns_number 33872
_diffrn_reflns_point_group_measured_fraction_full 0.937
_diffrn_reflns_point_group_measured_fraction_max 0.921
_diffrn_reflns_theta_full 67.679
_diffrn_reflns_theta_max 72.493
_diffrn_reflns_theta_min 3.434
_diffrn_source 'Sealed Tube'
_diffrn_source_current 0.9
_diffrn_source_power 0.0
_diffrn_source_voltage 45.0
_exptl_absorpt_coefficient_mu 2.129
_exptl_absorpt_correction_T_max 0.819
_exptl_absorpt_correction_T_min 0.583
_exptl_absorpt_correction_type multi-scan
_exptl_crystal_colour Colorless
_exptl_crystal_density_diffrn 1.486
_exptl_crystal_density_method "'not measured'"
_exptl_crystal_description Prism
_exptl_crystal_F_000 896
_exptl_crystal_size_max 0.294
_exptl_crystal_size_mid 0.23
_exptl_crystal_size_min 0.094
_refine_diff_density_max 0.440
_refine_diff_density_min -0.466
_refine_diff_density_rms 0.080
_refine_ls_extinction_method none
_refine_ls_goodness_of_fit_ref 1.044
_refine_ls_hydrogen_treatment constr
_refine_ls_matrix_type full
_refine_ls_number_parameters 547
_refine_ls_number_reflns 7017
_refine_ls_number_restraints 0
_refine_ls_restrained_S_all 1.044
_refine_ls_R_factor_all 0.0880
_refine_ls_R_factor_gt 0.0714
_refine_ls_shift/su_max 0.000
_refine_ls_shift/su_mean 0.000
_refine_ls_structure_factor_coef Fsqd
_refine_ls_weighting_details 'w=1/[\s^2^(Fo^2^)+(0.1889P)^2^+0.2287P] where P=(Fo^2^+2Fc^2^)/3'
_refine_ls_weighting_scheme calc
_refine_ls_wR_factor_gt 0.2136
_refine_ls_wR_factor_ref 0.2483
_reflns_Friedel_coverage 0.000
_reflns_number_gt 6209
_reflns_number_total 7618
_reflns_threshold_expression 'I > 2\s(I)'
_cod_data_source_file ao0c00692_si_001.cif
_cod_data_source_block 5924
_cod_depositor_comments
;
The following automatic conversions were performed:

data item '_exptl_absorpt_correction_type' value 'Multi-scan' was
changed to 'multi-scan' in accordance with the
/home/data/users/saulius/crontab/automatic-downloads/rss-feeds/ACS/lib/dictionaries/cif_core.dic
dictionary named 'cif_core.dic' version 2.4.2 last updated on
2011-04-26.

Automatic conversion script
Id: cif_fix_values 7556 2019-12-06 15:28:31Z antanas 

 Adding full bibliography for 4517548.cif.
;
_cod_original_cell_volume 1921.2(11)
_cod_database_code 4517548
_shelx_shelxl_version_number 2018/3
_shelx_space_group_comment
;
The symmetry employed for this shelxl refinement is uniquely defined
by the following loop, which should always be used as a source of
symmetry information in preference to the above space-group names.
They are only intended as comments.
;
_olex2_refinement_description
;
1. Fixed Uiso
 At 1.2 times of:
  All C(H) groups, All C(H,H) groups
 At 1.5 times of:
  All C(H,H,H) groups, All O(H) groups
2.a Secondary CH2 refined with riding coordinates:
 C12A(H12A,H12B), C13A(H13A,H13B), C18A(H18A,H18B), C12B(H12C,H12D), C13B(H13C,
 H13D), C18B(H18C,H18D)
2.b Aromatic/amide H refined with riding coordinates:
 C3A(H3A), C4A(H4A), C7A(H7A), C9A(H9A), C14A(H14A), C17A(H17A), C3B(H3B),
 C4B(H4B), C7B(H7B), C9B(H9B), C14B(H14B), C17B(H17B), C22(H22), C23(H23)
2.c Idealised Me refined as rotating group:
 C19A(H19A,H19B,H19C), C20A(H20A,H20B,H20C), C19B(H19D,H19E,H19F), C20B(H20D,
 H20E,H20F)
2.d Idealised tetrahedral OH refined as rotating group:
 O5(H5), O7(H7)
;
_olex2_submission_special_instructions 'No special instructions were received'

loop_
_space_group_symop_operation_xyz
'x, y, z'
'-x, -y, -z'

loop_
_atom_site_label
_atom_site_type_symbol
_atom_site_fract_x
_atom_site_fract_y
_atom_site_fract_z
_atom_site_U_iso_or_equiv
_atom_site_adp_type
_atom_site_occupancy
_atom_site_site_symmetry_order
_atom_site_calc_flag
_atom_site_refinement_flags_posn
_atom_site_refinement_flags_adp
_atom_site_refinement_flags_occupancy
_atom_site_disorder_assembly
_atom_site_disorder_group
C1A C 0.6292(3) 1.27010(15) -0.35429(12) 0.0448(5) Uani 1 1 d . . . . .
C2A C 0.5861(3) 1.28297(15) -0.42771(12) 0.0477(5) Uani 1 1 d . . . . .
C3A C 0.5878(3) 1.20199(16) -0.45622(12) 0.0494(5) Uani 1 1 d . . . . .
H3A H 0.559562 1.211208 -0.505747 0.059 Uiso 1 1 calc R . . . .
C4A C 0.6300(3) 1.11102(15) -0.41250(11) 0.0450(5) Uani 1 1 d . . . . .
H4A H 0.630605 1.058966 -0.432450 0.054 Uiso 1 1 calc R . . . .
C5A C 0.6729(3) 1.09500(14) -0.33702(10) 0.0394(5) Uani 1 1 d . . . . .
C6A C 0.6695(3) 1.17576(15) -0.30814(11) 0.0408(5) Uani 1 1 d . . . . .
C7A C 0.7073(3) 1.15751(14) -0.23234(11) 0.0446(5) Uani 1 1 d . . . . .
H7A H 0.704453 1.209041 -0.211755 0.054 Uiso 1 1 calc R . . . .
C8A C 0.7561(3) 0.98804(14) -0.21580(10) 0.0382(4) Uani 1 1 d . . . . .
C9A C 0.7160(3) 1.00265(14) -0.28933(11) 0.0403(5) Uani 1 1 d . . . . .
H9A H 0.717523 0.949524 -0.308082 0.048 Uiso 1 1 calc R . . . .
C10A C 0.8067(3) 0.89341(14) -0.16478(10) 0.0388(4) Uani 1 1 d . . . . .
C11A C 0.8760(3) 0.88787(15) -0.09590(10) 0.0436(5) Uani 1 1 d . . . . .
C12A C 0.9007(3) 0.97993(16) -0.07618(11) 0.0513(5) Uani 1 1 d . . . . .
H12A H 1.016786 1.007206 -0.096596 0.062 Uiso 1 1 calc R . . . .
H12B H 0.895404 0.964954 -0.021433 0.062 Uiso 1 1 calc R . . . .
C13A C 0.7628(3) 1.05411(16) -0.10685(11) 0.0522(6) Uani 1 1 d . . . . .
H13A H 0.649756 1.032642 -0.078909 0.063 Uiso 1 1 calc R . . . .
H13B H 0.793474 1.115786 -0.099681 0.063 Uiso 1 1 calc R . . . .
C14A C 0.9289(3) 0.79815(16) -0.04719(11) 0.0481(5) Uani 1 1 d . . . . .
H14A H 0.974606 0.794062 -0.001307 0.058 Uiso 1 1 calc R . . . .
C15A C 0.9108(3) 0.71752(16) -0.06970(11) 0.0457(5) Uani 1 1 d . . . . .
C16A C 0.8440(3) 0.72250(15) -0.13790(11) 0.0448(5) Uani 1 1 d . . . . .
C17A C 0.7897(3) 0.80795(15) -0.18670(11) 0.0438(5) Uani 1 1 d . . . . .
H17A H 0.743797 0.809997 -0.232129 0.053 Uiso 1 1 calc R . . . .
C18A C 0.9078(4) 0.56615(16) -0.08001(13) 0.0567(6) Uani 1 1 d . . . . .
H18A H 1.012736 0.534001 -0.093950 0.068 Uiso 1 1 calc R . . . .
H18B H 0.820431 0.516477 -0.053606 0.068 Uiso 1 1 calc R . . . .
C19A C 0.4771(4) 1.37197(19) -0.29235(16) 0.0700(7) Uani 1 1 d . . . . .
H19A H 0.388410 1.385384 -0.328184 0.105 Uiso 1 1 calc GR . . . .
H19B H 0.494362 1.428578 -0.276462 0.105 Uiso 1 1 calc GR . . . .
H19C H 0.439432 1.317899 -0.249049 0.105 Uiso 1 1 calc GR . . . .
C20A C 0.5039(5) 1.39215(19) -0.54498(14) 0.0751(9) Uani 1 1 d . . . . .
H20A H 0.607657 1.382937 -0.575150 0.113 Uiso 1 1 calc GR . . . .
H20B H 0.462621 1.457869 -0.564817 0.113 Uiso 1 1 calc GR . . . .
H20C H 0.413290 1.347135 -0.546454 0.113 Uiso 1 1 calc GR . . . .
N1A N 0.7470(2) 1.06875(12) -0.18917(8) 0.0412(4) Uani 1 1 d . . . . .
O1A O 0.6392(2) 1.34828(11) -0.32704(9) 0.0551(4) Uani 1 1 d . . . . .
O2A O 0.5457(3) 1.37514(12) -0.46871(9) 0.0659(5) Uani 1 1 d . . . . .
O3A O 0.8397(3) 0.63068(11) -0.14602(9) 0.0621(5) Uani 1 1 d . . . . .
O4A O 0.9505(3) 0.62248(12) -0.03202(9) 0.0585(5) Uani 1 1 d . . . . .
C12B C 0.8022(3) -0.01314(15) 0.43628(11) 0.0505(5) Uani 1 1 d . . . . .
H12C H 0.854553 -0.019327 0.483494 0.061 Uiso 1 1 calc R . . . .
H12D H 0.675022 -0.009141 0.445282 0.061 Uiso 1 1 calc R . . . .
C1B C 0.6679(3) 0.28011(14) 0.13628(11) 0.0431(5) Uani 1 1 d . . . . .
C2B C 0.6045(3) 0.28852(15) 0.06654(11) 0.0449(5) Uani 1 1 d . . . . .
C3B C 0.5866(3) 0.20432(16) 0.04348(11) 0.0461(5) Uani 1 1 d . . . . .
H3B H 0.546976 0.210845 -0.003930 0.055 Uiso 1 1 calc R . . . .
C4B C 0.6262(3) 0.11371(14) 0.08917(11) 0.0437(5) Uani 1 1 d . . . . .
H4B H 0.614832 0.059469 0.072459 0.052 Uiso 1 1 calc R . . . .
C5B C 0.6846(3) 0.10189(14) 0.16194(10) 0.0398(5) Uani 1 1 d . . . . .
C6B C 0.7060(3) 0.18656(14) 0.18472(11) 0.0396(5) Uani 1 1 d . . . . .
C7B C 0.7663(3) 0.17304(14) 0.25675(11) 0.0417(5) Uani 1 1 d . . . . .
H7B H 0.781409 0.227292 0.273070 0.050 Uiso 1 1 calc R . . . .
C8B C 0.7831(3) 0.00048(14) 0.28180(10) 0.0387(4) Uani 1 1 d . . . . .
C9B C 0.7218(3) 0.01001(14) 0.21233(11) 0.0397(5) Uani 1 1 d . . . . .
H9B H 0.704538 -0.045777 0.198241 0.048 Uiso 1 1 calc R . . . .
C10B C 0.8311(3) -0.09300(14) 0.33464(10) 0.0402(5) Uani 1 1 d . . . . .
C11B C 0.8467(3) -0.10171(15) 0.41125(11) 0.0436(5) Uani 1 1 d . . . . .
C13B C 0.8702(3) 0.07878(15) 0.37681(11) 0.0488(5) Uani 1 1 d . . . . .
H13C H 0.831864 0.135332 0.391920 0.059 Uiso 1 1 calc R . . . .
H13D H 0.998383 0.078546 0.372207 0.059 Uiso 1 1 calc R . . . .
C14B C 0.8926(3) -0.19072(17) 0.46277(11) 0.0511(5) Uani 1 1 d . . . . .
H14B H 0.903422 -0.196945 0.513577 0.061 Uiso 1 1 calc R . . . .
C15B C 0.9207(3) -0.26809(15) 0.43489(12) 0.0480(5) Uani 1 1 d . . . . .
C16B C 0.9029(3) -0.25975(15) 0.35959(12) 0.0485(5) Uani 1 1 d . . . . .
C17B C 0.8597(3) -0.17419(15) 0.30759(11) 0.0455(5) Uani 1 1 d . . . . .
H17B H 0.849635 -0.169659 0.257026 0.055 Uiso 1 1 calc R . . . .
C18B C 0.9731(4) -0.41442(17) 0.41869(14) 0.0652(7) Uani 1 1 d . . . . .
H18C H 1.088370 -0.443765 0.415436 0.078 Uiso 1 1 calc R . . . .
H18D H 0.884698 -0.466127 0.434052 0.078 Uiso 1 1 calc R . . . .
C19B C 0.5624(4) 0.38668(17) 0.20483(13) 0.0594(6) Uani 1 1 d . . . . .
H19D H 0.453765 0.395151 0.180444 0.089 Uiso 1 1 calc GR . . . .
H19E H 0.592855 0.446396 0.214039 0.089 Uiso 1 1 calc GR . . . .
H19F H 0.548030 0.335273 0.252176 0.089 Uiso 1 1 calc GR . . . .
C20B C 0.4929(4) 0.39099(19) -0.04734(13) 0.0643(7) Uani 1 1 d . . . . .
H20D H 0.583738 0.377868 -0.081949 0.096 Uiso 1 1 calc GR . . . .
H20E H 0.451596 0.456628 -0.067620 0.096 Uiso 1 1 calc GR . . . .
H20F H 0.396395 0.345992 -0.040395 0.096 Uiso 1 1 calc GR . . . .
N1B N 0.8023(2) 0.08521(11) 0.30208(8) 0.0392(4) Uani 1 1 d . . . . .
O1B O 0.7004(2) 0.36161(10) 0.15678(9) 0.0520(4) Uani 1 1 d . . . . .
O2B O 0.5629(3) 0.37978(11) 0.02410(9) 0.0592(5) Uani 1 1 d . . . . .
O3B O 0.9387(3) -0.34781(11) 0.34697(9) 0.0651(5) Uani 1 1 d . . . . .
O4B O 0.9679(3) -0.36179(13) 0.47269(9) 0.0678(6) Uani 1 1 d . . . . .
C21 C 1.0208(4) 0.64011(17) 0.17723(13) 0.0568(6) Uani 1 1 d . . . . .
C22 C 1.0877(4) 0.54533(18) 0.22552(14) 0.0608(6) Uani 1 1 d . . . . .
H22 H 1.209533 0.537055 0.225542 0.073 Uiso 1 1 calc R . . . .
C23 C 0.9881(4) 0.47328(19) 0.26768(15) 0.0626(6) Uani 1 1 d . . . . .
H23 H 0.866496 0.482644 0.268900 0.075 Uiso 1 1 calc R . . . .
C24 C 1.0531(4) 0.37737(17) 0.31396(13) 0.0575(6) Uani 1 1 d . . . . .
O5 O 0.8477(3) 0.64256(14) 0.17429(12) 0.0711(5) Uani 1 1 d . . . . .
H5 H 0.817872 0.697870 0.150668 0.107 Uiso 1 1 calc GR . . . .
O6 O 1.1191(3) 0.70687(15) 0.14503(13) 0.0819(6) Uani 1 1 d . . . . .
O7 O 1.2248(3) 0.37302(13) 0.31896(11) 0.0677(5) Uani 1 1 d . . . . .
H7 H 1.253009 0.316463 0.339973 0.102 Uiso 1 1 calc GR . . . .
O8 O 0.9540(4) 0.30924(15) 0.34247(14) 0.0861(7) Uani 1 1 d . . . . .
Cl1A Cl 0.67344(9) 0.83731(4) 0.11264(3) 0.0584(3) Uani 1 1 d . . . . .
Cl1B Cl 0.39207(9) 0.17440(4) 0.37634(3) 0.0555(3) Uani 1 1 d . . . . .

loop_
_atom_site_aniso_label
_atom_site_aniso_U_11
_atom_site_aniso_U_22
_atom_site_aniso_U_33
_atom_site_aniso_U_23
_atom_site_aniso_U_13
_atom_site_aniso_U_12
C1A 0.0536(13) 0.0386(10) 0.0493(10) -0.0233(8) -0.0062(9) 0.0009(9)
C2A 0.0615(14) 0.0374(10) 0.0474(10) -0.0158(8) -0.0123(9) 0.0054(9)
C3A 0.0640(14) 0.0467(11) 0.0423(10) -0.0191(8) -0.0122(9) 0.0069(10)
C4A 0.0609(13) 0.0394(10) 0.0417(9) -0.0219(8) -0.0082(8) 0.0056(9)
C5A 0.0457(11) 0.0396(10) 0.0393(9) -0.0208(8) -0.0060(7) 0.0016(8)
C6A 0.0477(12) 0.0399(10) 0.0417(9) -0.0220(8) -0.0058(8) 0.0022(8)
C7A 0.0568(13) 0.0405(10) 0.0452(10) -0.0250(8) -0.0083(8) 0.0043(9)
C8A 0.0466(11) 0.0377(10) 0.0376(9) -0.0217(7) -0.0054(7) 0.0022(8)
C9A 0.0521(12) 0.0363(9) 0.0399(9) -0.0222(8) -0.0062(8) 0.0049(8)
C10A 0.0461(11) 0.0398(10) 0.0366(9) -0.0200(7) -0.0053(7) 0.0020(8)
C11A 0.0538(12) 0.0453(11) 0.0362(9) -0.0181(8) -0.0070(8) -0.0002(9)
C12A 0.0694(15) 0.0525(12) 0.0398(9) -0.0236(8) -0.0126(9) -0.0032(10)
C13A 0.0744(16) 0.0520(11) 0.0398(9) -0.0269(8) -0.0101(9) 0.0035(11)
C14A 0.0602(14) 0.0502(11) 0.0367(9) -0.0159(8) -0.0096(8) 0.0013(10)
C15A 0.0537(13) 0.0425(10) 0.0402(9) -0.0106(8) -0.0077(8) 0.0038(9)
C16A 0.0556(13) 0.0392(10) 0.0443(9) -0.0191(8) -0.0074(8) 0.0036(9)
C17A 0.0585(13) 0.0405(10) 0.0388(9) -0.0200(8) -0.0120(8) 0.0069(9)
C18A 0.0756(17) 0.0384(10) 0.0572(12) -0.0136(9) -0.0155(11) 0.0012(10)
C19A 0.090(2) 0.0553(13) 0.0740(15) -0.0359(12) 0.0012(13) 0.0124(13)
C20A 0.124(3) 0.0485(13) 0.0497(12) -0.0077(10) -0.0234(14) 0.0121(15)
N1A 0.0558(11) 0.0384(8) 0.0381(8) -0.0236(6) -0.0072(7) 0.0022(7)
O1A 0.0733(12) 0.0401(8) 0.0612(9) -0.0286(7) -0.0083(7) 0.0021(7)
O2A 0.1060(15) 0.0408(8) 0.0547(9) -0.0163(7) -0.0240(9) 0.0129(9)
O3A 0.0955(14) 0.0386(8) 0.0609(9) -0.0228(7) -0.0302(9) 0.0143(8)
O4A 0.0830(12) 0.0431(8) 0.0498(8) -0.0117(6) -0.0194(7) 0.0091(8)
C12B 0.0676(15) 0.0504(11) 0.0383(9) -0.0205(8) -0.0044(9) 0.0042(10)
C1B 0.0544(13) 0.0357(10) 0.0427(9) -0.0178(8) -0.0020(8) -0.0001(9)
C2B 0.0581(13) 0.0355(9) 0.0412(9) -0.0117(7) -0.0046(8) 0.0044(9)
C3B 0.0579(13) 0.0433(10) 0.0404(9) -0.0165(8) -0.0091(8) 0.0024(9)
C4B 0.0587(13) 0.0375(9) 0.0409(9) -0.0197(8) -0.0079(8) 0.0035(9)
C5B 0.0489(12) 0.0362(10) 0.0380(9) -0.0167(7) -0.0038(7) 0.0015(8)
C6B 0.0478(12) 0.0348(9) 0.0402(9) -0.0176(7) -0.0028(8) 0.0009(8)
C7B 0.0500(12) 0.0369(9) 0.0429(9) -0.0189(7) -0.0060(8) 0.0026(8)
C8B 0.0470(11) 0.0347(9) 0.0386(9) -0.0178(7) -0.0025(7) 0.0023(8)
C9B 0.0495(12) 0.0333(9) 0.0412(9) -0.0181(7) -0.0050(8) 0.0005(8)
C10B 0.0484(12) 0.0370(10) 0.0386(9) -0.0162(7) -0.0043(7) 0.0041(8)
C11B 0.0548(13) 0.0411(10) 0.0379(9) -0.0167(8) -0.0034(8) 0.0000(9)
C13B 0.0664(14) 0.0448(10) 0.0422(9) -0.0214(8) -0.0141(9) 0.0021(10)
C14B 0.0660(15) 0.0508(11) 0.0367(9) -0.0131(8) -0.0073(8) 0.0033(10)
C15B 0.0575(14) 0.0394(10) 0.0448(10) -0.0093(8) -0.0059(8) 0.0039(9)
C16B 0.0620(14) 0.0393(10) 0.0467(10) -0.0166(8) -0.0066(9) 0.0079(10)
C17B 0.0615(14) 0.0384(10) 0.0406(9) -0.0180(8) -0.0064(8) 0.0086(9)
C18B 0.095(2) 0.0378(11) 0.0601(13) -0.0104(10) -0.0102(12) 0.0097(12)
C19B 0.0801(18) 0.0487(12) 0.0575(12) -0.0288(9) -0.0058(11) 0.0129(11)
C20B 0.093(2) 0.0502(13) 0.0464(11) -0.0075(9) -0.0148(11) 0.0129(13)
N1B 0.0499(10) 0.0357(8) 0.0376(8) -0.0190(6) -0.0063(6) 0.0037(7)
O1B 0.0709(11) 0.0352(7) 0.0543(8) -0.0208(6) -0.0034(7) -0.0020(7)
O2B 0.0892(13) 0.0379(8) 0.0501(8) -0.0102(6) -0.0179(8) 0.0082(8)
O3B 0.1041(15) 0.0392(8) 0.0567(9) -0.0195(7) -0.0183(9) 0.0212(9)
O4B 0.1030(15) 0.0442(9) 0.0529(9) -0.0076(7) -0.0180(9) 0.0173(9)
C21 0.0723(17) 0.0460(12) 0.0586(12) -0.0260(10) -0.0044(11) 0.0043(12)
C22 0.0683(16) 0.0522(13) 0.0685(14) -0.0275(11) -0.0084(11) 0.0067(12)
C23 0.0719(17) 0.0511(12) 0.0702(14) -0.0255(11) -0.0105(12) 0.0055(12)
C24 0.0718(17) 0.0483(12) 0.0586(12) -0.0240(10) -0.0108(11) 0.0023(11)
O5 0.0764(14) 0.0490(9) 0.0841(12) -0.0151(8) -0.0061(9) 0.0072(9)
O6 0.0928(16) 0.0567(11) 0.0931(14) -0.0160(10) -0.0141(12) -0.0100(11)
O7 0.0792(14) 0.0492(9) 0.0746(11) -0.0180(8) -0.0103(9) 0.0053(9)
O8 0.0970(18) 0.0524(11) 0.1033(16) -0.0119(10) -0.0181(13) -0.0155(11)
Cl1A 0.0802(5) 0.0479(4) 0.0541(3) -0.0260(2) -0.0080(3) 0.0097(3)
Cl1B 0.0820(5) 0.0457(3) 0.0460(3) -0.0234(2) -0.0116(3) 0.0082(3)

loop_
_atom_type_symbol
_atom_type_description
_atom_type_scat_dispersion_real
_atom_type_scat_dispersion_imag
_atom_type_scat_source
C C 0.0181 0.0091 'International Tables Vol C Tables 4.2.6.8 and 6.1.1.4'
H H 0.0000 0.0000 'International Tables Vol C Tables 4.2.6.8 and 6.1.1.4'
Cl Cl 0.3639 0.7018 'International Tables Vol C Tables 4.2.6.8 and 6.1.1.4'
N N 0.0311 0.0180 'International Tables Vol C Tables 4.2.6.8 and 6.1.1.4'
O O 0.0492 0.0322 'International Tables Vol C Tables 4.2.6.8 and 6.1.1.4'

loop_
_geom_angle_atom_site_label_1
_geom_angle_atom_site_label_2
_geom_angle_atom_site_label_3
_geom_angle
_geom_angle_site_symmetry_1
_geom_angle_site_symmetry_3
_geom_angle_publ_flag
C2A C1A C6A 119.31(18) . . ?
O1A C1A C2A 120.83(18) . . ?
O1A C1A C6A 119.82(18) . . ?
C1A C2A C3A 119.81(18) . . ?
O2A C2A C1A 116.43(18) . . ?
O2A C2A C3A 123.76(19) . . ?
C2A C3A H3A 119.4 . . ?
C4A C3A C2A 121.21(19) . . ?
C4A C3A H3A 119.4 . . ?
C3A C4A H4A 119.7 . . ?
C3A C4A C5A 120.52(18) . . ?
C5A C4A H4A 119.7 . . ?
C4A C5A C6A 118.34(18) . . ?
C9A C5A C4A 122.85(17) . . ?
C9A C5A C6A 118.80(17) . . ?
C1A C6A C5A 120.77(18) . . ?
C7A C6A C1A 121.92(17) . . ?
C7A C6A C5A 117.31(18) . . ?
C6A C7A H7A 119.1 . . ?
N1A C7A C6A 121.83(17) . . ?
N1A C7A H7A 119.1 . . ?
C9A C8A C10A 123.96(16) . . ?
C9A C8A N1A 117.13(17) . . ?
N1A C8A C10A 118.91(16) . . ?
C5A C9A H9A 118.9 . . ?
C8A C9A C5A 122.20(17) . . ?
C8A C9A H9A 118.9 . . ?
C11A C10A C8A 120.27(17) . . ?
C11A C10A C17A 120.25(17) . . ?
C17A C10A C8A 119.46(16) . . ?
C10A C11A C12A 118.98(17) . . ?
C10A C11A C14A 120.99(19) . . ?
C14A C11A C12A 119.97(17) . . ?
C11A C12A H12A 109.2 . . ?
C11A C12A H12B 109.2 . . ?
C11A C12A C13A 111.90(18) . . ?
H12A C12A H12B 107.9 . . ?
C13A C12A H12A 109.2 . . ?
C13A C12A H12B 109.2 . . ?
C12A C13A H13A 109.4 . . ?
C12A C13A H13B 109.4 . . ?
H13A C13A H13B 108.0 . . ?
N1A C13A C12A 111.39(16) . . ?
N1A C13A H13A 109.4 . . ?
N1A C13A H13B 109.4 . . ?
C11A C14A H14A 121.3 . . ?
C15A C14A C11A 117.38(18) . . ?
C15A C14A H14A 121.3 . . ?
C14A C15A C16A 121.98(19) . . ?
C14A C15A O4A 128.27(18) . . ?
O4A C15A C16A 109.74(19) . . ?
C17A C16A C15A 122.64(19) . . ?
C17A C16A O3A 127.67(18) . . ?
O3A C16A C15A 109.68(17) . . ?
C10A C17A H17A 121.6 . . ?
C16A C17A C10A 116.75(17) . . ?
C16A C17A H17A 121.6 . . ?
H18A C18A H18B 108.4 . . ?
O3A C18A H18A 110.1 . . ?
O3A C18A H18B 110.1 . . ?
O3A C18A O4A 108.03(17) . . ?
O4A C18A H18A 110.1 . . ?
O4A C18A H18B 110.1 . . ?
H19A C19A H19B 109.5 . . ?
H19A C19A H19C 109.5 . . ?
H19B C19A H19C 109.5 . . ?
O1A C19A H19A 109.5 . . ?
O1A C19A H19B 109.5 . . ?
O1A C19A H19C 109.5 . . ?
H20A C20A H20B 109.5 . . ?
H20A C20A H20C 109.5 . . ?
H20B C20A H20C 109.5 . . ?
O2A C20A H20A 109.5 . . ?
O2A C20A H20B 109.5 . . ?
O2A C20A H20C 109.5 . . ?
C7A N1A C8A 122.70(16) . . ?
C7A N1A C13A 117.83(15) . . ?
C8A N1A C13A 119.13(16) . . ?
C1A O1A C19A 114.7(2) . . ?
C2A O2A C20A 118.38(18) . . ?
C16A O3A C18A 106.38(16) . . ?
C15A O4A C18A 106.16(15) . . ?
H12C C12B H12D 108.1 . . ?
C11B C12B H12C 109.5 . . ?
C11B C12B H12D 109.5 . . ?
C11B C12B C13B 110.77(17) . . ?
C13B C12B H12C 109.5 . . ?
C13B C12B H12D 109.5 . . ?
C2B C1B C6B 119.21(18) . . ?
O1B C1B C2B 120.63(18) . . ?
O1B C1B C6B 120.10(17) . . ?
C1B C2B C3B 119.83(18) . . ?
O2B C2B C1B 116.39(18) . . ?
O2B C2B C3B 123.78(18) . . ?
C2B C3B H3B 119.3 . . ?
C4B C3B C2B 121.48(18) . . ?
C4B C3B H3B 119.3 . . ?
C3B C4B H4B 119.9 . . ?
C3B C4B C5B 120.23(18) . . ?
C5B C4B H4B 119.9 . . ?
C4B C5B C6B 118.43(17) . . ?
C9B C5B C4B 122.67(18) . . ?
C9B C5B C6B 118.89(17) . . ?
C1B C6B C5B 120.73(18) . . ?
C7B C6B C1B 121.92(18) . . ?
C7B C6B C5B 117.35(17) . . ?
C6B C7B H7B 119.1 . . ?
N1B C7B C6B 121.83(18) . . ?
N1B C7B H7B 119.1 . . ?
C9B C8B C10B 123.66(18) . . ?
C9B C8B N1B 117.68(17) . . ?
N1B C8B C10B 118.65(16) . . ?
C5B C9B H9B 119.2 . . ?
C8B C9B C5B 121.68(18) . . ?
C8B C9B H9B 119.2 . . ?
C11B C10B C8B 120.26(17) . . ?
C11B C10B C17B 120.72(18) . . ?
C17B C10B C8B 119.01(17) . . ?
C10B C11B C12B 117.13(17) . . ?
C14B C11B C12B 121.69(17) . . ?
C14B C11B C10B 121.10(18) . . ?
C12B C13B H13C 109.6 . . ?
C12B C13B H13D 109.6 . . ?
H13C C13B H13D 108.1 . . ?
N1B C13B C12B 110.14(18) . . ?
N1B C13B H13C 109.6 . . ?
N1B C13B H13D 109.6 . . ?
C11B C14B H14B 121.5 . . ?
C15B C14B C11B 116.95(18) . . ?
C15B C14B H14B 121.5 . . ?
C14B C15B C16B 121.89(18) . . ?
C14B C15B O4B 128.54(19) . . ?
O4B C15B C16B 109.57(18) . . ?
C17B C16B C15B 122.89(19) . . ?
C17B C16B O3B 127.26(19) . . ?
O3B C16B C15B 109.83(17) . . ?
C10B C17B H17B 121.8 . . ?
C16B C17B C10B 116.44(18) . . ?
C16B C17B H17B 121.8 . . ?
H18C C18B H18D 108.4 . . ?
O3B C18B H18C 110.0 . . ?
O3B C18B H18D 110.0 . . ?
O3B C18B O4B 108.26(17) . . ?
O4B C18B H18C 110.0 . . ?
O4B C18B H18D 110.0 . . ?
H19D C19B H19E 109.5 . . ?
H19D C19B H19F 109.5 . . ?
H19E C19B H19F 109.5 . . ?
O1B C19B H19D 109.5 . . ?
O1B C19B H19E 109.5 . . ?
O1B C19B H19F 109.5 . . ?
H20D C20B H20E 109.5 . . ?
H20D C20B H20F 109.5 . . ?
H20E C20B H20F 109.5 . . ?
O2B C20B H20D 109.5 . . ?
O2B C20B H20E 109.5 . . ?
O2B C20B H20F 109.5 . . ?
C7B N1B C8B 122.53(16) . . ?
C7B N1B C13B 117.73(16) . . ?
C8B N1B C13B 119.72(15) . . ?
C1B O1B C19B 114.95(19) . . ?
C2B O2B C20B 117.97(18) . . ?
C16B O3B C18B 105.99(17) . . ?
C15B O4B C18B 106.22(16) . . ?
O5 C21 C22 113.9(2) . . ?
O6 C21 C22 121.5(3) . . ?
O6 C21 O5 124.6(2) . . ?
C21 C22 H22 117.6 . . ?
C23 C22 C21 124.8(3) . . ?
C23 C22 H22 117.6 . . ?
C22 C23 H23 117.4 . . ?
C22 C23 C24 125.3(3) . . ?
C24 C23 H23 117.4 . . ?
O7 C24 C23 114.7(2) . . ?
O8 C24 C23 121.5(3) . . ?
O8 C24 O7 123.8(2) . . ?
C21 O5 H5 109.5 . . ?
C24 O7 H7 109.5 . . ?

loop_
_geom_bond_atom_site_label_1
_geom_bond_atom_site_label_2
_geom_bond_distance
_geom_bond_site_symmetry_2
_geom_bond_publ_flag
C1A C2A 1.383(3) . ?
C1A C6A 1.409(3) . ?
C1A O1A 1.371(2) . ?
C2A C3A 1.417(3) . ?
C2A O2A 1.355(3) . ?
C3A H3A 0.9300 . ?
C3A C4A 1.360(3) . ?
C4A H4A 0.9300 . ?
C4A C5A 1.413(3) . ?
C5A C6A 1.418(3) . ?
C5A C9A 1.402(3) . ?
C6A C7A 1.403(3) . ?
C7A H7A 0.9300 . ?
C7A N1A 1.327(2) . ?
C8A C9A 1.374(3) . ?
C8A C10A 1.466(3) . ?
C8A N1A 1.391(2) . ?
C9A H9A 0.9300 . ?
C10A C11A 1.401(3) . ?
C10A C17A 1.417(3) . ?
C11A C12A 1.494(3) . ?
C11A C14A 1.404(3) . ?
C12A H12A 0.9700 . ?
C12A H12B 0.9700 . ?
C12A C13A 1.497(3) . ?
C13A H13A 0.9700 . ?
C13A H13B 0.9700 . ?
C13A N1A 1.492(2) . ?
C14A H14A 0.9300 . ?
C14A C15A 1.358(3) . ?
C15A C16A 1.382(3) . ?
C15A O4A 1.372(2) . ?
C16A C17A 1.365(3) . ?
C16A O3A 1.374(2) . ?
C17A H17A 0.9300 . ?
C18A H18A 0.9700 . ?
C18A H18B 0.9700 . ?
C18A O3A 1.421(3) . ?
C18A O4A 1.431(3) . ?
C19A H19A 0.9600 . ?
C19A H19B 0.9600 . ?
C19A H19C 0.9600 . ?
C19A O1A 1.427(3) . ?
C20A H20A 0.9600 . ?
C20A H20B 0.9600 . ?
C20A H20C 0.9600 . ?
C20A O2A 1.422(3) . ?
C12B H12C 0.9700 . ?
C12B H12D 0.9700 . ?
C12B C11B 1.506(3) . ?
C12B C13B 1.508(3) . ?
C1B C2B 1.387(3) . ?
C1B C6B 1.411(3) . ?
C1B O1B 1.369(2) . ?
C2B C3B 1.413(3) . ?
C2B O2B 1.355(2) . ?
C3B H3B 0.9300 . ?
C3B C4B 1.363(3) . ?
C4B H4B 0.9300 . ?
C4B C5B 1.415(3) . ?
C5B C6B 1.420(3) . ?
C5B C9B 1.405(3) . ?
C6B C7B 1.404(3) . ?
C7B H7B 0.9300 . ?
C7B N1B 1.324(2) . ?
C8B C9B 1.372(3) . ?
C8B C10B 1.462(3) . ?
C8B N1B 1.393(2) . ?
C9B H9B 0.9300 . ?
C10B C11B 1.403(3) . ?
C10B C17B 1.411(3) . ?
C11B C14B 1.401(3) . ?
C13B H13C 0.9700 . ?
C13B H13D 0.9700 . ?
C13B N1B 1.494(2) . ?
C14B H14B 0.9300 . ?
C14B C15B 1.369(3) . ?
C15B C16B 1.383(3) . ?
C15B O4B 1.371(2) . ?
C16B C17B 1.365(3) . ?
C16B O3B 1.374(2) . ?
C17B H17B 0.9300 . ?
C18B H18C 0.9700 . ?
C18B H18D 0.9700 . ?
C18B O3B 1.424(3) . ?
C18B O4B 1.426(3) . ?
C19B H19D 0.9600 . ?
C19B H19E 0.9600 . ?
C19B H19F 0.9600 . ?
C19B O1B 1.434(3) . ?
C20B H20D 0.9600 . ?
C20B H20E 0.9600 . ?
C20B H20F 0.9600 . ?
C20B O2B 1.430(3) . ?
C21 C22 1.490(3) . ?
C21 O5 1.319(4) . ?
C21 O6 1.199(4) . ?
C22 H22 0.9300 . ?
C22 C23 1.302(5) . ?
C23 H23 0.9300 . ?
C23 C24 1.484(3) . ?
C24 O7 1.313(3) . ?
C24 O8 1.204(4) . ?
O5 H5 0.8200 . ?
O7 H7 0.8200 . ?

loop_
_geom_torsion_atom_site_label_1
_geom_torsion_atom_site_label_2
_geom_torsion_atom_site_label_3
_geom_torsion_atom_site_label_4
_geom_torsion
_geom_torsion_site_symmetry_1
_geom_torsion_site_symmetry_2
_geom_torsion_site_symmetry_3
_geom_torsion_site_symmetry_4
_geom_torsion_publ_flag
C1A C2A C3A C4A 0.5(4) . . . . ?
C1A C2A O2A C20A 178.8(3) . . . . ?
C1A C6A C7A N1A -179.3(2) . . . . ?
C2A C1A C6A C5A 2.4(4) . . . . ?
C2A C1A C6A C7A -177.4(2) . . . . ?
C2A C1A O1A C19A 89.4(3) . . . . ?
C2A C3A C4A C5A 0.2(4) . . . . ?
C3A C2A O2A C20A -0.5(4) . . . . ?
C3A C4A C5A C6A 0.5(3) . . . . ?
C3A C4A C5A C9A 179.5(2) . . . . ?
C4A C5A C6A C1A -1.8(3) . . . . ?
C4A C5A C6A C7A 178.1(2) . . . . ?
C4A C5A C9A C8A -179.5(2) . . . . ?
C5A C6A C7A N1A 0.8(3) . . . . ?
C6A C1A C2A C3A -1.7(4) . . . . ?
C6A C1A C2A O2A 178.9(2) . . . . ?
C6A C1A O1A C19A -93.0(3) . . . . ?
C6A C5A C9A C8A -0.4(3) . . . . ?
C6A C7A N1A C8A 0.8(3) . . . . ?
C6A C7A N1A C13A -172.5(2) . . . . ?
C8A C10A C11A C12A -1.2(3) . . . . ?
C8A C10A C11A C14A -178.52(19) . . . . ?
C8A C10A C17A C16A 178.04(19) . . . . ?
C9A C5A C6A C1A 179.17(19) . . . . ?
C9A C5A C6A C7A -1.0(3) . . . . ?
C9A C8A C10A C11A 168.4(2) . . . . ?
C9A C8A C10A C17A -9.8(3) . . . . ?
C9A C8A N1A C7A -2.1(3) . . . . ?
C9A C8A N1A C13A 171.0(2) . . . . ?
C10A C8A C9A C5A -178.18(19) . . . . ?
C10A C8A N1A C7A 177.99(19) . . . . ?
C10A C8A N1A C13A -8.9(3) . . . . ?
C10A C11A C12A C13A 32.6(3) . . . . ?
C10A C11A C14A C15A 0.3(4) . . . . ?
C11A C10A C17A C16A -0.1(3) . . . . ?
C11A C12A C13A N1A -50.4(3) . . . . ?
C11A C14A C15A C16A 0.3(4) . . . . ?
C11A C14A C15A O4A -179.1(2) . . . . ?
C12A C11A C14A C15A -177.0(2) . . . . ?
C12A C13A N1A C7A -146.4(2) . . . . ?
C12A C13A N1A C8A 40.2(3) . . . . ?
C14A C11A C12A C13A -150.0(2) . . . . ?
C14A C15A C16A C17A -0.9(4) . . . . ?
C14A C15A C16A O3A -179.8(2) . . . . ?
C14A C15A O4A C18A -179.8(3) . . . . ?
C15A C16A C17A C10A 0.7(4) . . . . ?
C15A C16A O3A C18A -0.3(3) . . . . ?
C16A C15A O4A C18A 0.7(3) . . . . ?
C17A C10A C11A C12A 176.9(2) . . . . ?
C17A C10A C11A C14A -0.4(3) . . . . ?
C17A C16A O3A C18A -179.1(3) . . . . ?
N1A C8A C9A C5A 1.9(3) . . . . ?
N1A C8A C10A C11A -11.7(3) . . . . ?
N1A C8A C10A C17A 170.13(19) . . . . ?
O1A C1A C2A C3A 175.9(2) . . . . ?
O1A C1A C2A O2A -3.5(4) . . . . ?
O1A C1A C6A C5A -175.3(2) . . . . ?
O1A C1A C6A C7A 4.9(3) . . . . ?
O2A C2A C3A C4A 179.8(2) . . . . ?
O3A C16A C17A C10A 179.4(2) . . . . ?
O3A C18A O4A C15A -0.9(3) . . . . ?
O4A C15A C16A C17A 178.6(2) . . . . ?
O4A C15A C16A O3A -0.2(3) . . . . ?
O4A C18A O3A C16A 0.7(3) . . . . ?
C12B C11B C14B C15B 176.4(2) . . . . ?
C12B C13B N1B C7B 145.46(19) . . . . ?
C12B C13B N1B C8B -36.0(3) . . . . ?
C1B C2B C3B C4B 1.7(4) . . . . ?
C1B C2B O2B C20B -178.5(2) . . . . ?
C1B C6B C7B N1B -179.89(19) . . . . ?
C2B C1B C6B C5B 1.7(3) . . . . ?
C2B C1B C6B C7B -178.4(2) . . . . ?
C2B C1B O1B C19B 98.1(2) . . . . ?
C2B C3B C4B C5B 0.8(4) . . . . ?
C3B C2B O2B C20B 1.6(4) . . . . ?
C3B C4B C5B C6B -2.0(3) . . . . ?
C3B C4B C5B C9B 177.9(2) . . . . ?
C4B C5B C6B C1B 0.8(3) . . . . ?
C4B C5B C6B C7B -179.18(19) . . . . ?
C4B C5B C9B C8B 178.2(2) . . . . ?
C5B C6B C7B N1B 0.0(3) . . . . ?
C6B C1B C2B C3B -2.9(3) . . . . ?
C6B C1B C2B O2B 177.14(19) . . . . ?
C6B C1B O1B C19B -84.7(2) . . . . ?
C6B C5B C9B C8B -1.9(3) . . . . ?
C6B C7B N1B C8B 0.0(3) . . . . ?
C6B C7B N1B C13B 178.5(2) . . . . ?
C8B C10B C11B C12B 3.3(3) . . . . ?
C8B C10B C11B C14B 180.0(2) . . . . ?
C8B C10B C17B C16B -179.5(2) . . . . ?
C9B C5B C6B C1B -179.15(19) . . . . ?
C9B C5B C6B C7B 0.9(3) . . . . ?
C9B C8B C10B C11B -162.8(2) . . . . ?
C9B C8B C10B C17B 16.5(3) . . . . ?
C9B C8B N1B C7B -0.9(3) . . . . ?
C9B C8B N1B C13B -179.4(2) . . . . ?
C10B C8B C9B C5B -177.12(18) . . . . ?
C10B C8B N1B C7B 178.17(19) . . . . ?
C10B C8B N1B C13B -0.3(3) . . . . ?
C10B C11B C14B C15B -0.2(4) . . . . ?
C11B C12B C13B N1B 54.5(2) . . . . ?
C11B C10B C17B C16B -0.1(3) . . . . ?
C11B C14B C15B C16B -0.8(4) . . . . ?
C11B C14B C15B O4B 179.4(2) . . . . ?
C13B C12B C11B C10B -39.8(3) . . . . ?
C13B C12B C11B C14B 143.5(2) . . . . ?
C14B C15B C16B C17B 1.3(4) . . . . ?
C14B C15B C16B O3B 179.9(2) . . . . ?
C14B C15B O4B C18B 177.7(3) . . . . ?
C15B C16B C17B C10B -0.8(4) . . . . ?
C15B C16B O3B C18B 2.5(3) . . . . ?
C16B C15B O4B C18B -2.1(3) . . . . ?
C17B C10B C11B C12B -176.1(2) . . . . ?
C17B C10B C11B C14B 0.6(4) . . . . ?
C17B C16B O3B C18B -179.0(3) . . . . ?
N1B C8B C9B C5B 1.9(3) . . . . ?
N1B C8B C10B C11B 18.1(3) . . . . ?
N1B C8B C10B C17B -162.5(2) . . . . ?
O1B C1B C2B C3B 174.4(2) . . . . ?
O1B C1B C2B O2B -5.6(3) . . . . ?
O1B C1B C6B C5B -175.57(19) . . . . ?
O1B C1B C6B C7B 4.4(3) . . . . ?
O2B C2B C3B C4B -178.3(2) . . . . ?
O3B C16B C17B C10B -179.2(2) . . . . ?
O3B C18B O4B C15B 3.6(3) . . . . ?
O4B C15B C16B C17B -178.8(2) . . . . ?
O4B C15B C16B O3B -0.2(3) . . . . ?
O4B C18B O3B C16B -3.8(3) . . . . ?
C21 C22 C23 C24 177.81(18) . . . . ?
C22 C23 C24 O7 9.5(4) . . . . ?
C22 C23 C24 O8 -168.7(3) . . . . ?
O5 C21 C22 C23 -6.5(4) . . . . ?
O6 C21 C22 C23 173.2(3) . . . . ?
